data_2011818
loop_
_publ_author_name
'Ohgo, Yoshiki'
'Saitoh, Takashi'
'Nakamura, Mikio'

_publ_section_title
;Bis(tetrahydrofuran-\k<i>O</i>)(<i>meso</i>-5,10,15,20-tetraisopropylporphyrinato-\k^4^<i>N</i>)iron(III)
 perchlorate
;
_journal_issue 3
_journal_name_full 'Acta Crystallographica Section C'
_journal_page_first 233
_journal_page_last 234
_journal_paper_doi 10.1107/S0108270100015833
_journal_volume 57
_journal_year 2001
_chemical_formula_iupac '[Fe (C32 H36 N4) (C4 H8 O)2] , Cl O4'
_chemical_formula_moiety 'C40 H52 Fe N4 O2 + , Cl O4 -'
_chemical_formula_sum 'C40 H52 Cl Fe N4 O6'
_chemical_formula_weight 776.16
_chemical_name_systematic
;
[Bis(tetrahydrofuran-\kO)(meso-5,10,15,20-tetraisopropylporphyrinato-\k^4^N)
iron(III)] perchlorate
;
_space_group_IT_number 14
_symmetry_cell_setting monoclinic
_symmetry_space_group_name_Hall '-P 2ybc'
_symmetry_space_group_name_H-M 'P 1 21/c 1'
_cell_angle_alpha 90
_cell_angle_beta 92.8(7)
_cell_angle_gamma 90
_cell_formula_units_Z 4
_cell_length_a 10.56(10)
_cell_length_b 32.98(15)
_cell_length_c 11.64(8)
_cell_measurement_reflns_used 25
_cell_measurement_temperature 298
_cell_measurement_theta_max 15.56
_cell_measurement_theta_min 14.36
_cell_volume 4049(5)
_computing_cell_refinement 'MSC/AFC Diffractometer Control Software'
_computing_data_collection
;
MSC/AFC Diffractometer Control Software
(Molecular Structure Corporation, 1992a)
;
_computing_data_reduction 'TEXSAN (Molecular Structure Corporation, 1992b)'
_computing_molecular_graphics 'SV (Nemoto & Ohashi, 1993)'
_computing_publication_material SHELXL97
_computing_structure_refinement 'SHELXL97 (Sheldrick, 1997)'
_computing_structure_solution 'SIR92 (Altomare et al., 1994)'
_diffrn_ambient_temperature 298
_diffrn_measured_fraction_theta_full .962
_diffrn_measured_fraction_theta_max .962
_diffrn_measurement_device_type 'Rigaku AFC-5'
_diffrn_measurement_method \w
_diffrn_radiation_monochromator graphite
_diffrn_radiation_source 'fine-focus sealed tube'
_diffrn_radiation_type MoK\a
_diffrn_radiation_wavelength .71069
_diffrn_reflns_av_R_equivalents .037
_diffrn_reflns_av_sigmaI/netI .083
_diffrn_reflns_limit_h_max 13
_diffrn_reflns_limit_h_min -13
_diffrn_reflns_limit_k_max 42
_diffrn_reflns_limit_k_min 0
_diffrn_reflns_limit_l_max 15
_diffrn_reflns_limit_l_min 0
_diffrn_reflns_number 9566
_diffrn_reflns_theta_full 27.53
_diffrn_reflns_theta_max 27.53
_diffrn_reflns_theta_min 2.03
_diffrn_standards_decay_% -.716
_diffrn_standards_interval_count 100
_diffrn_standards_interval_time 50
_diffrn_standards_number 3
_exptl_absorpt_coefficient_mu .488
_exptl_absorpt_correction_T_max .907
_exptl_absorpt_correction_T_min .819
_exptl_absorpt_correction_type \y-scan
_exptl_absorpt_process_details '(North et al., 1968)'
_exptl_crystal_colour brown
_exptl_crystal_density_diffrn 1.274
_exptl_crystal_density_method 'not measured'
_exptl_crystal_description prismatic
_exptl_crystal_F_000 1644
_exptl_crystal_size_max .5
_exptl_crystal_size_mid .4
_exptl_crystal_size_min .2
_refine_diff_density_max .68
_refine_diff_density_min -.41
_refine_ls_extinction_method none
_refine_ls_goodness_of_fit_ref .911
_refine_ls_hydrogen_treatment constr
_refine_ls_matrix_type full
_refine_ls_number_parameters 495
_refine_ls_number_reflns 9128
_refine_ls_number_restraints 6
_refine_ls_restrained_S_all .911
_refine_ls_R_factor_all .168
_refine_ls_R_factor_gt .063
_refine_ls_shift/su_max <0.001
_refine_ls_shift/su_mean .000
_refine_ls_structure_factor_coef Fsqd
_refine_ls_weighting_details 'w = 1/[\s^2^(Fo^2^)+(0.1329P)^2^] where P=(Fo^2^+2Fc^2^)/3'
_refine_ls_weighting_scheme calc
_refine_ls_wR_factor_ref .215
_reflns_number_gt 4237
_reflns_number_total 9128
_reflns_threshold_expression I>2\s(I)
_cod_data_source_file oa1111.cif
_cod_data_source_block I
_cod_depositor_comments
;
The following automatic conversions were performed:
'_symmetry_cell_setting' value 'Monoclinic' changed to 'monoclinic'
according to '/home/saulius/struct/CIF-dictionaries/cif_core.dic'
dictionary named 'cif_core.dic' version 2.4.1 from 2010-06-29.

Automatic conversion script
Id: cif_fix_enum 1527 2010-12-29 10:47:43Z saulius 

The following automatic conversions were performed:

'_symmetry_cell_setting' value 'Monoclinic' changed to 'monoclinic'
according to /home/saulius/struct/CIF-dictionaries/cif_core.dic
dictionary named 'cif_core.dic' version 2.4.1 from 2010-06-29.

Automatic conversion script
Id: cif_fix_values 1715 2011-07-08 13:25:40Z adriana 

The following automatic conversions were performed:

'_refine_ls_weighting_scheme' value 'calc w =
1/[\s^2^(Fo^2^)+(0.1329P)^2^] where P=(Fo^2^+2Fc^2^)/3' was changed
to 'calc'. New tag '_refine_ls_weighting_details' was created. The
value of the new tag was set to 'w = 1/[\s^2^(Fo^2^)+(0.1329P)^2^]
where P=(Fo^2^+2Fc^2^)/3'.

Automatic conversion script
Id: cif_fix_values 3143 2015-03-26 13:38:13Z robertas 
;
_cod_original_cell_volume 405E1(5)
_cod_original_sg_symbol_H-M 'P 21/c'
_cod_database_code 2011818

loop_
_symmetry_equiv_pos_as_xyz
'x, y, z'
'-x, y+1/2, -z+1/2'
'-x, -y, -z'
'x, -y-1/2, z-1/2'

loop_
_atom_site_label
_atom_site_fract_x
_atom_site_fract_y
_atom_site_fract_z
_atom_site_U_iso_or_equiv
_atom_site_adp_type
_atom_site_calc_flag
_atom_site_refinement_flags
_atom_site_occupancy
_atom_site_disorder_assembly
_atom_site_disorder_group
_atom_site_type_symbol
Fe1 .25256(5) .122097(15) .63416(5) .04879(18) Uani d . 1 . . Fe
Cl1 -.21760(18) .14060(5) .19720(16) .1082(5) Uani d . 1 . . Cl
O1 .4307(3) .10868(9) .7364(2) .0656(7) Uani d . 1 . . O
O2 .0801(3) .13103(9) .5259(3) .0705(8) Uani d . 1 . . O
O3 -.2323(7) .17856(15) .2445(5) .188(3) Uani d . 1 . . O
O4 -.0944(7) .1341(2) .1771(8) .232(4) Uani d . 1 . . O
O5 -.2488(5) .10967(16) .2813(6) .158(2) Uani d . 1 . . O
O6 -.2833(15) .1382(3) .1071(9) .344(8) Uani d . 1 . . O
N1 .3525(3) .14029(10) .5079(3) .0562(8) Uani d . 1 . . N
N2 .2545(3) .06553(9) .5753(3) .0497(7) Uani d . 1 . . N
N3 .1525(3) .10439(10) .7613(3) .0521(7) Uani d . 1 . . N
N4 .2513(3) .17846(10) .6933(3) .0568(8) Uani d . 1 . . N
C1 .4277(4) .17498(13) .5060(4) .0647(11) Uani d . 1 . . C
C2 .4947(4) .17452(17) .4013(5) .0819(14) Uani d . 1 . . C
H2 .5544 .1934 .3795 .098 Uiso calc R 1 . . H
C3 .4554(5) .14196(16) .3409(4) .0763(13) Uani d . 1 . . C
H3 .4799 .1353 .2675 .092 Uiso calc R 1 . . H
C4 .3698(4) .11889(14) .4067(3) .0616(10) Uani d . 1 . . C
C5 .3237(4) .07968(14) .3796(3) .0606(10) Uani d . 1 . . C
C6 .2782(4) .05373(12) .4647(3) .0543(9) Uani d . 1 . . C
C7 .2653(5) .00991(14) .4567(4) .0727(12) Uani d . 1 . . C
H7 .2745 -.0055 .3908 .087 Uiso calc R 1 . . H
C8 .2379(4) -.00453(13) .5604(4) .0681(12) Uani d . 1 . . C
H8 .2278 -.0316 .5801 .082 Uiso calc R 1 . . H
C9 .2272(3) .02995(11) .6354(3) .0515(9) Uani d . 1 . . C
C10 .1805(4) .02860(12) .7450(3) .0550(9) Uani d . 1 . . C
C11 .1364(4) .06421(12) .7985(3) .0556(9) Uani d . 1 . . C
C12 .0571(4) .06471(15) .8936(4) .0716(12) Uani d . 1 . . C
H12 .0331 .0423 .9359 .086 Uiso calc R 1 . . H
C13 .0222(4) .10415(16) .9116(4) .0729(12) Uani d . 1 . . C
H13 -.0322 .1131 .9668 .087 Uiso calc R 1 . . H
C14 .0834(4) .12910(13) .8315(3) .0611(10) Uani d . 1 . . C
C15 .0829(4) .17203(14) .8308(4) .0674(11) Uani d . 1 . . C
C16 .1681(4) .19452(13) .7699(4) .0663(11) Uani d . 1 . . C
C17 .1971(6) .23750(14) .7855(5) .0891(16) Uani d . 1 . . C
H17 .1526 .2557 .8293 .107 Uiso calc R 1 . . H
C18 .2987(6) .24612(14) .7257(5) .0866(16) Uani d . 1 . . C
H18 .3396 .2711 .7236 .104 Uiso calc R 1 . . H
C19 .3337(5) .20982(12) .6650(4) .0680(12) Uani d . 1 . . C
C20 .4258(4) .20738(13) .5853(4) .0705(13) Uani d . 1 . . C
C21 .3302(5) .06221(16) .2581(4) .0776(13) Uani d . 1 . . C
H21 .2725 .0389 .2560 .093 Uiso calc R 1 . . H
C22 .2748(6) .0917(2) .1650(4) .112(2) Uani d . 1 . . C
H22A .1959 .1025 .1890 .168 Uiso calc R 1 . . H
H22B .2607 .0774 .0937 .168 Uiso calc R 1 . . H
H22C .3335 .1135 .1547 .168 Uiso calc R 1 . . H
C23 .4593(5) .04476(18) .2321(5) .1011(18) Uani d . 1 . . C
H23A .5187 .0665 .2237 .152 Uiso calc R 1 . . H
H23B .4521 .0294 .1620 .152 Uiso calc R 1 . . H
H23C .4886 .0274 .2941 .152 Uiso calc R 1 . . H
C24 .1655(4) -.01377(13) .7989(4) .0645(11) Uani d . 1 . . C
H24 .2150 -.0324 .7532 .077 Uiso calc R 1 . . H
C25 .0280(5) -.02952(14) .7894(5) .0856(15) Uani d . 1 . . C
H25A -.0236 -.0136 .8378 .128 Uiso calc R 1 . . H
H25B .0262 -.0574 .8133 .128 Uiso calc R 1 . . H
H25C -.0042 -.0274 .7110 .128 Uiso calc R 1 . . H
C26 .2231(5) -.01635(16) .9228(4) .0860(15) Uani d . 1 . . C
H26A .1768 .0011 .9718 .129 Uiso calc R 1 . . H
H26B .3102 -.0080 .9241 .129 Uiso calc R 1 . . H
H26C .2181 -.0438 .9498 .129 Uiso calc R 1 . . H
C27 -.0055(5) .19439(17) .9093(4) .0931(16) Uani d D 1 . . C
H27 -.0566 .1716 .9345 .112 Uiso calc R 1 . . H
C28 -.1074(7) .2197(3) .8510(6) .198(5) Uani d D 1 . . C
H28A -.0932 .2478 .8698 .297 Uiso calc R 1 . . H
H28B -.1885 .2115 .8767 .297 Uiso calc R 1 . . H
H28C -.1058 .2162 .7692 .297 Uiso calc R 1 . . H
C29 .0546(6) .20754(17) 1.0239(4) .0984(18) Uani d . 1 . . C
H29A .1222 .2262 1.0113 .148 Uiso calc R 1 . . H
H29B .0876 .1842 1.0647 .148 Uiso calc R 1 . . H
H29C -.0080 .2205 1.0683 .148 Uiso calc R 1 . . H
C30 .5187(5) .24315(17) .5793(6) .110(2) Uani d D 1 . . C
H30 .4902 .2571 .6478 .132 Uiso calc R 1 . . H
C31 .4923(6) .27670(15) .5000(5) .1002(18) Uani d . 1 . . C
H31A .5522 .2981 .5157 .150 Uiso calc R 1 . . H
H31B .4080 .2866 .5097 .150 Uiso calc R 1 . . H
H31C .4993 .2674 .4223 .150 Uiso calc R 1 . . H
C32 .6479(5) .2327(2) .6294(9) .187(5) Uani d D 1 . . C
H32A .6992 .2227 .5697 .280 Uiso calc R 1 . . H
H32B .6407 .2123 .6874 .280 Uiso calc R 1 . . H
H32C .6866 .2565 .6632 .280 Uiso calc R 1 . . H
C33 .5372(5) .0885(2) .6924(5) .112(2) Uani d . 1 . . C
H33A .5755 .1051 .6347 .134 Uiso calc R 1 . . H
H33B .5117 .0629 .6576 .134 Uiso calc R 1 . . H
C34 .6295(6) .0816(3) .7935(6) .131(3) Uani d D 1 . . C
H34A .6176 .0551 .8275 .157 Uiso calc R 1 A 1 H
H34B .7164 .0841 .7713 .157 Uiso calc R 1 A 1 H
C35A .5957(10) .1147(9) .874(3) .228(19) Uani d PD .43(2) B 1 C
H35A .6373 .1399 .8552 .274 Uiso calc PR .43(2) B 1 H
H35B .6188 .1075 .9531 .274 Uiso calc PR .43(2) B 1 H
C35B .5496(13) .0868(5) .8959(8) .113(7) Uani d PD .57(2) B 2 C
H35C .5082 .0616 .9152 .136 Uiso calc PR .57(2) B 2 H
H35D .6000 .0963 .9625 .136 Uiso calc PR .57(2) B 2 H
C36 .4548(6) .1181(2) .8550(5) .117(2) Uani d D 1 . . C
H36A .4118 .0991 .9034 .140 Uiso calc R 1 C 1 H
H36B .4264 .1454 .8718 .140 Uiso calc R 1 C 1 H
C37 .0397(5) .16935(15) .4739(5) .0883(16) Uani d . 1 . . C
H37A .0384 .1675 .3906 .106 Uiso calc R 1 . . H
H37B .0967 .1910 .4987 .106 Uiso calc R 1 . . H
C38 -.0883(7) .1769(2) .5129(7) .121(2) Uani d . 1 . . C
H38A -.1428 .1880 .4512 .145 Uiso calc R 1 . . H
H38B -.0859 .1956 .5773 .145 Uiso calc R 1 . . H
C39 -.1345(7) .1351(3) .5490(7) .138(3) Uani d . 1 . . C
H39A -.1515 .1350 .6301 .166 Uiso calc R 1 . . H
H39B -.2118 .1280 .5053 .166 Uiso calc R 1 . . H
C40 -.0308(5) .10559(16) .5253(5) .0892(16) Uani d . 1 . . C
H40A -.0228 .0850 .5848 .107 Uiso calc R 1 . . H
H40B -.0460 .0925 .4513 .107 Uiso calc R 1 . . H

loop_
_atom_site_aniso_label
_atom_site_aniso_U_11
_atom_site_aniso_U_22
_atom_site_aniso_U_33
_atom_site_aniso_U_12
_atom_site_aniso_U_13
_atom_site_aniso_U_23
Fe1 .0517(3) .0435(3) .0510(3) -.0051(2) .0009(2) .0021(2)
Cl1 .1148(13) .0931(11) .1175(13) .0000(9) .0170(10) -.0177(10)
O1 .0624(18) .0771(19) .0567(17) .0065(15) -.0022(14) -.0015(14)
O2 .0634(18) .0611(18) .085(2) -.0129(14) -.0176(16) .0168(15)
O3 .299(8) .081(3) .185(5) .025(4) .068(5) -.014(4)
O4 .190(7) .211(7) .304(10) .058(5) .161(7) .080(6)
O5 .143(4) .109(4) .230(6) .007(3) .068(4) .034(4)
O6 .52(2) .256(10) .235(10) -.015(11) -.234(12) -.040(7)
N1 .0534(19) .0572(19) .058(2) -.0115(16) .0019(15) .0124(16)
N2 .0531(18) .0468(17) .0496(18) -.0040(14) .0070(14) -.0003(14)
N3 .0536(18) .0530(18) .0491(17) .0022(15) .0072(14) -.0005(14)
N4 .062(2) .0462(17) .061(2) -.0052(16) -.0088(16) .0014(15)
C1 .057(2) .063(3) .072(3) -.015(2) -.008(2) .020(2)
C2 .063(3) .088(4) .096(4) -.019(3) .013(3) .033(3)
C3 .071(3) .090(4) .070(3) -.018(3) .015(2) .022(3)
C4 .058(2) .077(3) .051(2) -.010(2) .0042(18) .013(2)
C5 .056(2) .077(3) .049(2) -.007(2) .0065(18) .007(2)
C6 .056(2) .059(2) .050(2) -.0075(18) .0120(17) -.0068(18)
C7 .090(3) .064(3) .068(3) -.007(2) .022(2) -.017(2)
C8 .089(3) .050(2) .067(3) -.008(2) .024(2) -.003(2)
C9 .051(2) .047(2) .057(2) -.0061(16) .0040(18) .0016(17)
C10 .054(2) .055(2) .056(2) -.0014(18) .0057(18) .0065(18)
C11 .055(2) .057(2) .057(2) -.0026(18) .0110(18) .0070(18)
C12 .077(3) .072(3) .065(3) -.005(2) .022(2) .005(2)
C13 .065(3) .090(3) .066(3) .006(2) .017(2) -.007(2)
C14 .060(2) .070(3) .054(2) .007(2) .0005(19) -.009(2)
C15 .068(3) .067(3) .068(3) .006(2) -.004(2) -.017(2)
C16 .080(3) .051(2) .063(3) .009(2) -.016(2) -.008(2)
C17 .132(5) .050(3) .082(3) .013(3) -.015(3) -.009(2)
C18 .127(5) .043(2) .086(3) -.007(3) -.023(3) -.001(2)
C19 .082(3) .050(2) .069(3) -.011(2) -.028(2) .011(2)
C20 .069(3) .058(3) .081(3) -.019(2) -.024(2) .023(2)
C21 .079(3) .095(4) .057(3) -.017(3) .014(2) -.005(2)
C22 .120(5) .164(7) .053(3) -.020(4) -.001(3) .011(3)
C23 .103(4) .106(4) .098(4) -.016(3) .046(3) -.018(3)
C24 .070(3) .059(3) .067(3) -.003(2) .017(2) .010(2)
C25 .085(3) .069(3) .104(4) -.020(3) .016(3) .015(3)
C26 .092(4) .087(3) .081(3) .011(3) .008(3) .030(3)
C27 .096(4) .099(4) .084(4) .030(3) .004(3) -.029(3)
C28 .140(7) .314(14) .145(7) .125(8) -.038(6) -.099(8)
C29 .131(5) .084(4) .081(4) -.004(3) .013(3) -.025(3)
C30 .097(4) .092(4) .133(5) -.048(3) -.041(4) .044(4)
C31 .123(5) .067(3) .111(4) -.030(3) -.013(3) .031(3)
C32 .081(4) .127(6) .351(14) -.041(4) -.072(6) .078(8)
C33 .070(3) .172(7) .093(4) .037(4) .004(3) .001(4)
C34 .090(4) .170(7) .132(6) .036(4) -.033(4) -.006(5)
C35A .23(3) .13(2) .30(3) .074(18) -.20(3) -.12(2)
C35B .117(10) .150(13) .068(7) .061(10) -.037(6) -.025(7)
C36 .125(5) .127(5) .087(4) .024(4) -.037(4) -.029(4)
C37 .087(4) .075(3) .100(4) -.002(3) -.025(3) .024(3)
C38 .109(5) .104(5) .146(6) .025(4) .002(4) .000(5)
C39 .080(4) .189(8) .150(7) .003(5) .026(4) .010(6)
C40 .069(3) .083(3) .114(4) -.024(3) -.021(3) .013(3)

loop_
_atom_type_symbol
_atom_type_description
_atom_type_scat_dispersion_real
_atom_type_scat_dispersion_imag
_atom_type_scat_source
C C .0033 .0016 'International Tables Vol C Tables 4.2.6.8 and 6.1.1.4'
H H .0000 .0000 'International Tables Vol C Tables 4.2.6.8 and 6.1.1.4'
N N .0061 .0033 'International Tables Vol C Tables 4.2.6.8 and 6.1.1.4'
O O .0106 .0060 'International Tables Vol C Tables 4.2.6.8 and 6.1.1.4'
Cl Cl .1484 .1585 'International Tables Vol C Tables 4.2.6.8 and 6.1.1.4'
Fe Fe .3463 .8444 'International Tables Vol C Tables 4.2.6.8 and 6.1.1.4'

loop_
_geom_angle_atom_site_label_1
_geom_angle_atom_site_label_2
_geom_angle_atom_site_label_3
_geom_angle
_geom_angle_publ_flag
N1 Fe1 N3 179.45(14) yes
N1 Fe1 N4 89.2(3) ?
N3 Fe1 N4 90.2(3) ?
N1 Fe1 N2 90.8(3) ?
N3 Fe1 N2 89.7(3) ?
N4 Fe1 N2 179.75(14) yes
N1 Fe1 O2 89.5(7) ?
N3 Fe1 O2 90.6(7) ?
N4 Fe1 O2 93.1(3) ?
N2 Fe1 O2 87.1(3) ?
N1 Fe1 O1 89.4(7) ?
N3 Fe1 O1 90.6(7) ?
N4 Fe1 O1 91.2(3) ?
N2 Fe1 O1 88.6(3) ?
O2 Fe1 O1 175.53(12) ?
O6 Cl1 O4 110.5(10) ?
O6 Cl1 O3 109.1(6) ?
O4 Cl1 O3 110.0(6) ?
O6 Cl1 O5 112.9(8) ?
O4 Cl1 O5 104.8(6) ?
O3 Cl1 O5 109.4(6) ?
C33 O1 C36 110.2(7) ?
C33 O1 Fe1 124.3(6) ?
C36 O1 Fe1 125.5(6) ?
C40 O2 C37 106.3(6) ?
C40 O2 Fe1 125.4(5) ?
C37 O2 Fe1 125.2(3) ?
C1 N1 C4 107.7(6) ?
C1 N1 Fe1 126.6(4) ?
C4 N1 Fe1 125.5(5) ?
C6 N2 C9 106.3(5) ?
C6 N2 Fe1 126.3(2) ?
C9 N2 Fe1 127.4(4) ?
C14 N3 C11 107.3(5) ?
C14 N3 Fe1 126.3(5) ?
C11 N3 Fe1 126.5(3) ?
C16 N4 C19 106.8(6) ?
C16 N4 Fe1 126.6(3) ?
C19 N4 Fe1 126.6(5) ?
N1 C1 C20 125.7(6) ?
N1 C1 C2 108.0(5) ?
C20 C1 C2 125.8(5) ?
C3 C2 C1 107.5(5) ?
C3 C2 H2 126.3 ?
C1 C2 H2 126.3 ?
C2 C3 C4 109.5(6) ?
C2 C3 H3 125.3 ?
C4 C3 H3 125.3 ?
N1 C4 C5 126.5(5) ?
N1 C4 C3 107.2(6) ?
C5 C4 C3 126.0(5) ?
C6 C5 C4 121.7(5) ?
C6 C5 C21 116.9(6) ?
C4 C5 C21 121.3(4) ?
N2 C6 C5 124.6(5) ?
N2 C6 C7 108.6(4) ?
C5 C6 C7 126.3(4) ?
C8 C7 C6 108.6(4) ?
C8 C7 H7 125.7 ?
C6 C7 H7 125.7 ?
C7 C8 C9 106.9(5) ?
C7 C8 H8 126.5 ?
C9 C8 H8 126.5 ?
C10 C9 N2 125.1(4) ?
C10 C9 C8 124.9(4) ?
N2 C9 C8 109.5(6) ?
C9 C10 C11 121.0(4) ?
C9 C10 C24 116.8(4) ?
C11 C10 C24 121.9(5) ?
N3 C11 C10 126.7(5) ?
N3 C11 C12 108.3(4) ?
C10 C11 C12 124.8(4) ?
C13 C12 C11 107.7(4) ?
C13 C12 H12 126.2 ?
C11 C12 H12 126.2 ?
C12 C13 C14 108.3(6) ?
C12 C13 H13 125.9 ?
C14 C13 H13 125.9 ?
N3 C14 C15 125.9(5) ?
N3 C14 C13 108.4(6) ?
C15 C14 C13 125.5(5) ?
C16 C15 C14 122.3(5) ?
C16 C15 C27 118.6(6) ?
C14 C15 C27 118.8(5) ?
N4 C16 C15 124.9(6) ?
N4 C16 C17 108.4(5) ?
C15 C16 C17 126.3(5) ?
C18 C17 C16 108.1(5) ?
C18 C17 H17 126.0 ?
C16 C17 H17 126.0 ?
C17 C18 C19 108.0(6) ?
C17 C18 H18 126.0 ?
C19 C18 H18 126.0 ?
C20 C19 N4 125.6(5) ?
C20 C19 C18 125.6(5) ?
N4 C19 C18 108.6(7) ?
C19 C20 C1 121.1(5) ?
C19 C20 C30 117.3(6) ?
C1 C20 C30 121.4(7) ?
C23 C21 C5 114.0(7) ?
C23 C21 C22 114.1(6) ?
C5 C21 C22 112.1(6) ?
C23 C21 H21 105.1 ?
C5 C21 H21 105.1 ?
C22 C21 H21 105.1 ?
C21 C22 H22A 109.5 ?
C21 C22 H22B 109.5 ?
H22A C22 H22B 109.5 ?
C21 C22 H22C 109.5 ?
H22A C22 H22C 109.5 ?
H22B C22 H22C 109.5 ?
C21 C23 H23A 109.5 ?
C21 C23 H23B 109.5 ?
H23A C23 H23B 109.5 ?
C21 C23 H23C 109.5 ?
H23A C23 H23C 109.5 ?
H23B C23 H23C 109.5 ?
C26 C24 C25 112.1(7) ?
C26 C24 C10 112.8(4) ?
C25 C24 C10 113.0(5) ?
C26 C24 H24 106.1 ?
C25 C24 H24 106.1 ?
C10 C24 H24 106.1 ?
C24 C25 H25A 109.5 ?
C24 C25 H25B 109.5 ?
H25A C25 H25B 109.5 ?
C24 C25 H25C 109.5 ?
H25A C25 H25C 109.5 ?
H25B C25 H25C 109.5 ?
C24 C26 H26A 109.5 ?
C24 C26 H26B 109.5 ?
H26A C26 H26B 109.5 ?
C24 C26 H26C 109.5 ?
H26A C26 H26C 109.5 ?
H26B C26 H26C 109.5 ?
C28 C27 C29 120.0(7) ?
C28 C27 C15 116.4(7) ?
C29 C27 C15 115.1(7) ?
C28 C27 H27 99.8 ?
C29 C27 H27 99.8 ?
C15 C27 H27 99.8 ?
C27 C28 H28A 109.5 ?
C27 C28 H28B 109.5 ?
H28A C28 H28B 109.5 ?
C27 C28 H28C 109.5 ?
H28A C28 H28C 109.5 ?
H28B C28 H28C 109.5 ?
C27 C29 H29A 109.5 ?
C27 C29 H29B 109.5 ?
H29A C29 H29B 109.5 ?
C27 C29 H29C 109.5 ?
H29A C29 H29C 109.5 ?
H29B C29 H29C 109.5 ?
C31 C30 C32 124.2(6) ?
C31 C30 C20 120.5(6) ?
C32 C30 C20 112.2(6) ?
C31 C30 H30 95.8 ?
C32 C30 H30 95.8 ?
C20 C30 H30 95.8 ?
C30 C31 H31A 109.5 ?
C30 C31 H31B 109.5 ?
H31A C31 H31B 109.5 ?
C30 C31 H31C 109.5 ?
H31A C31 H31C 109.5 ?
H31B C31 H31C 109.5 ?
C30 C32 H32A 109.5 ?
C30 C32 H32B 109.5 ?
H32A C32 H32B 109.5 ?
C30 C32 H32C 109.5 ?
H32A C32 H32C 109.5 ?
H32B C32 H32C 109.5 ?
O1 C33 C34 106.3(7) ?
O1 C33 H33A 110.5 ?
C34 C33 H33A 110.5 ?
O1 C33 H33B 110.5 ?
C34 C33 H33B 110.5 ?
H33A C33 H33B 108.7 ?
C35A C34 C35B 42.2(12) ?
C35A C34 C33 102.3(12) ?
C35B C34 C33 103.6(9) ?
C35A C34 H34A 111.3 ?
C35B C34 H34A 72.0 ?
C33 C34 H34A 111.3 ?
C35A C34 H34B 111.3 ?
C35B C34 H34B 141.0 ?
C33 C34 H34B 111.3 ?
H34A C34 H34B 109.2 ?
C34 C35A C36 103.2(8) ?
C34 C35A H35A 111.1 ?
C36 C35A H35A 111.1 ?
C34 C35A H35B 111.1 ?
C36 C35A H35B 111.1 ?
H35A C35A H35B 109.1 ?
C36 C35B C34 102.6(8) ?
C36 C35B H35C 111.2 ?
C34 C35B H35C 111.2 ?
C36 C35B H35D 111.2 ?
C34 C35B H35D 111.2 ?
H35C C35B H35D 109.2 ?
O1 C36 C35A 104.8(12) ?
O1 C36 C35B 103.9(7) ?
C35A C36 C35B 42.2(12) ?
O1 C36 H36A 110.8 ?
C35A C36 H36A 110.8 ?
C35B C36 H36A 72.2 ?
O1 C36 H36B 110.8 ?
C35A C36 H36B 110.8 ?
C35B C36 H36B 141.5 ?
H36A C36 H36B 108.9 ?
O2 C37 C38 105.9(6) ?
O2 C37 H37A 110.6 ?
C38 C37 H37A 110.6 ?
O2 C37 H37B 110.6 ?
C38 C37 H37B 110.6 ?
H37A C37 H37B 108.7 ?
C37 C38 C39 104.1(6) ?
C37 C38 H38A 110.9 ?
C39 C38 H38A 110.9 ?
C37 C38 H38B 110.9 ?
C39 C38 H38B 110.9 ?
H38A C38 H38B 108.9 ?
C40 C39 C38 106.8(7) ?
C40 C39 H39A 110.4 ?
C38 C39 H39A 110.4 ?
C40 C39 H39B 110.4 ?
C38 C39 H39B 110.4 ?
H39A C39 H39B 108.6 ?
O2 C40 C39 102.8(7) ?
O2 C40 H40A 111.2 ?
C39 C40 H40A 111.2 ?
O2 C40 H40B 111.2 ?
C39 C40 H40B 111.2 ?
H40A C40 H40B 109.1 ?

loop_
_geom_bond_atom_site_label_1
_geom_bond_atom_site_label_2
_geom_bond_site_symmetry_2
_geom_bond_distance
_geom_bond_publ_flag
Fe1 N1 . 1.946(14) yes
Fe1 N3 . 1.950(14) yes
Fe1 N4 . 1.982(9) yes
Fe1 N2 . 1.988(9) yes
Fe1 O2 . 2.183(19) yes
Fe1 O1 . 2.221(19) yes
Cl1 O6 . 1.231(12) ?
Cl1 O4 . 1.351(14) ?
Cl1 O3 . 1.379(7) ?
Cl1 O5 . 1.462(8) ?
O1 C33 . 1.423(12) ?
O1 C36 . 1.426(11) ?
O2 C40 . 1.441(11) ?
O2 C37 . 1.456(8) ?
N1 C1 . 1.393(8) ?
N1 C4 . 1.393(9) ?
N2 C6 . 1.380(10) ?
N2 C9 . 1.403(7) ?
N3 C14 . 1.387(9) ?
N3 C11 . 1.407(8) ?
N4 C16 . 1.387(11) ?
N4 C19 . 1.402(9) ?
C1 C20 . 1.413(9) ?
C1 C2 . 1.439(13) ?
C2 C3 . 1.338(9) ?
C2 H2 . .9300 ?
C3 C4 . 1.432(10) ?
C3 H3 . .9300 ?
C4 C5 . 1.412(8) ?
C5 C6 . 1.410(9) ?
C5 C21 . 1.532(11) ?
C6 C7 . 1.454(9) ?
C7 C8 . 1.342(10) ?
C7 H7 . .9300 ?
C8 C9 . 1.441(8) ?
C8 H8 . .9300 ?
C9 C10 . 1.391(11) ?
C10 C11 . 1.419(8) ?
C10 C24 . 1.543(8) ?
C11 C12 . 1.420(12) ?
C12 C13 . 1.371(9) ?
C12 H12 . .9300 ?
C13 C14 . 1.422(10) ?
C13 H13 . .9300 ?
C14 C15 . 1.416(9) ?
C15 C16 . 1.388(11) ?
C15 C27 . 1.527(11) ?
C16 C17 . 1.459(9) ?
C17 C18 . 1.337(13) ?
C17 H17 . .9300 ?
C18 C19 . 1.447(9) ?
C18 H18 . .9300 ?
C19 C20 . 1.379(13) ?
C20 C30 . 1.538(9) ?
C21 C23 . 1.524(14) ?
C21 C22 . 1.549(11) ?
C21 H21 . .9800 ?
C22 H22A . .9600 ?
C22 H22B . .9600 ?
C22 H22C . .9600 ?
C23 H23A . .9600 ?
C23 H23B . .9600 ?
C23 H23C . .9600 ?
C24 C26 . 1.540(13) ?
C24 C25 . 1.541(14) ?
C24 H24 . .9800 ?
C25 H25A . .9600 ?
C25 H25B . .9600 ?
C25 H25C . .9600 ?
C26 H26A . .9600 ?
C26 H26B . .9600 ?
C26 H26C . .9600 ?
C27 C28 . 1.499(10) ?
C27 C29 . 1.511(13) ?
C27 H27 . .9800 ?
C28 H28A . .9600 ?
C28 H28B . .9600 ?
C28 H28C . .9600 ?
C29 H29A . .9600 ?
C29 H29B . .9600 ?
C29 H29C . .9600 ?
C30 C31 . 1.459(9) ?
C30 C32 . 1.497(13) ?
C30 H30 . .9800 ?
C31 H31A . .9600 ?
C31 H31B . .9600 ?
C31 H31C . .9600 ?
C32 H32A . .9600 ?
C32 H32B . .9600 ?
C32 H32C . .9600 ?
C33 C34 . 1.508(14) ?
C33 H33A . .9700 ?
C33 H33B . .9700 ?
C34 C35A . 1.493(8) ?
C34 C35B . 1.504(12) ?
C34 H34A . .9700 ?
C34 H34B . .9700 ?
C35A C36 . 1.498(15) ?
C35A H35A . .9700 ?
C35A H35B . .9700 ?
C35B C36 . 1.501(9) ?
C35B H35C . .9700 ?
C35B H35D . .9700 ?
C36 H36A . .9700 ?
C36 H36B . .9700 ?
C37 C38 . 1.468(15) ?
C37 H37A . .9700 ?
C37 H37B . .9700 ?
C38 C39 . 1.526(11) ?
C38 H38A . .9700 ?
C38 H38B . .9700 ?
C39 C40 . 1.501(12) ?
C39 H39A . .9700 ?
C39 H39B . .9700 ?
C40 H40A . .9700 ?
C40 H40B . .9700 ?

loop_
_geom_torsion_atom_site_label_1
_geom_torsion_atom_site_label_2
_geom_torsion_atom_site_label_3
_geom_torsion_atom_site_label_4
_geom_torsion
_geom_torsion_publ_flag
N1 Fe1 O1 C33 -44.5(6) ?
N3 Fe1 O1 C33 136.0(6) ?
N4 Fe1 O1 C33 -133.7(5) ?
N2 Fe1 O1 C33 46.3(5) ?
O2 Fe1 O1 C33 30.4(16) ?
N1 Fe1 O1 C36 136.7(6) ?
N3 Fe1 O1 C36 -42.7(6) ?
N4 Fe1 O1 C36 47.5(5) ?
N2 Fe1 O1 C36 -132.4(5) ?
O2 Fe1 O1 C36 -148.3(14) ?
N1 Fe1 O2 C40 143.2(4) ?
N3 Fe1 O2 C40 -37.3(4) ?
N4 Fe1 O2 C40 -127.6(5) ?
N2 Fe1 O2 C40 52.4(5) ?
O1 Fe1 O2 C40 68.3(16) ?
N1 Fe1 O2 C37 -59.3(4) ?
N3 Fe1 O2 C37 120.1(4) ?
N4 Fe1 O2 C37 29.9(5) ?
N2 Fe1 O2 C37 -150.2(5) ?
O1 Fe1 O2 C37 -134.2(14) ?
N3 Fe1 N1 C1 16(14) ?
N4 Fe1 N1 C1 22.3(4) ?
N2 Fe1 N1 C1 -157.4(4) ?
O2 Fe1 N1 C1 115.4(5) ?
O1 Fe1 N1 C1 -68.9(5) ?
N3 Fe1 N1 C4 -17E1(2) ?
N4 Fe1 N1 C4 -163.4(4) ?
N2 Fe1 N1 C4 16.9(4) ?
O2 Fe1 N1 C4 -70.3(5) ?
O1 Fe1 N1 C4 105.4(5) ?
N1 Fe1 N2 C6 -20.3(4) ?
N3 Fe1 N2 C6 159.8(4) ?
N4 Fe1 N2 C6 -11E1(3) ?
O2 Fe1 N2 C6 69.1(7) ?
O1 Fe1 N2 C6 -109.6(7) ?
N1 Fe1 N2 C9 162.6(4) ?
N3 Fe1 N2 C9 -17.3(4) ?
N4 Fe1 N2 C9 7E1(3) ?
O2 Fe1 N2 C9 -108.0(7) ?
O1 Fe1 N2 C9 73.3(7) ?
N1 Fe1 N3 C14 23(14) ?
N4 Fe1 N3 C14 17.1(4) ?
N2 Fe1 N3 C14 -163.2(4) ?
O2 Fe1 N3 C14 -76.0(4) ?
O1 Fe1 N3 C14 108.3(4) ?
N1 Fe1 N3 C11 -157(13) ?
N4 Fe1 N3 C11 -163.4(4) ?
N2 Fe1 N3 C11 16.4(4) ?
O2 Fe1 N3 C11 103.5(4) ?
O1 Fe1 N3 C11 -72.2(4) ?
N1 Fe1 N4 C16 161.3(4) ?
N3 Fe1 N4 C16 -18.8(4) ?
N2 Fe1 N4 C16 -11E1(3) ?
O2 Fe1 N4 C16 71.9(7) ?
O1 Fe1 N4 C16 -109.4(7) ?
N1 Fe1 N4 C19 -18.2(4) ?
N3 Fe1 N4 C19 161.7(4) ?
N2 Fe1 N4 C19 8E1(3) ?
O2 Fe1 N4 C19 -107.6(7) ?
O1 Fe1 N4 C19 71.1(7) ?
C4 N1 C1 C20 171.6(4) ?
Fe1 N1 C1 C20 -13.3(6) ?
C4 N1 C1 C2 -1.0(5) ?
Fe1 N1 C1 C2 174.1(3) ?
N1 C1 C2 C3 3.2(5) ?
C20 C1 C2 C3 -169.4(4) ?
C1 C2 C3 C4 -4.1(6) ?
C1 N1 C4 C5 171.9(4) ?
Fe1 N1 C4 C5 -3.3(6) ?
C1 N1 C4 C3 -1.4(5) ?
Fe1 N1 C4 C3 -176.6(3) ?
C2 C3 C4 N1 3.5(5) ?
C2 C3 C4 C5 -169.8(5) ?
N1 C4 C5 C6 -14.9(7) ?
C3 C4 C5 C6 157.2(5) ?
N1 C4 C5 C21 169.8(4) ?
C3 C4 C5 C21 -18.1(7) ?
C9 N2 C6 C5 -172.4(4) ?
Fe1 N2 C6 C5 10.0(6) ?
C9 N2 C6 C7 -.1(4) ?
Fe1 N2 C6 C7 -177.7(3) ?
C4 C5 C6 N2 11.1(7) ?
C21 C5 C6 N2 -173.4(4) ?
C4 C5 C6 C7 -159.8(5) ?
C21 C5 C6 C7 15.6(7) ?
N2 C6 C7 C8 -1.6(5) ?
C5 C6 C7 C8 170.5(4) ?
C6 C7 C8 C9 2.5(5) ?
C6 N2 C9 C10 -170.4(4) ?
Fe1 N2 C9 C10 7.2(5) ?
C6 N2 C9 C8 1.6(4) ?
Fe1 N2 C9 C8 179.2(3) ?
C7 C8 C9 C10 169.4(4) ?
C7 C8 C9 N2 -2.6(5) ?
N2 C9 C10 C11 10.5(6) ?
C8 C9 C10 C11 -160.2(5) ?
N2 C9 C10 C24 -176.0(3) ?
C8 C9 C10 C24 13.2(6) ?
C14 N3 C11 C10 173.8(4) ?
Fe1 N3 C11 C10 -5.8(6) ?
C14 N3 C11 C12 -.6(4) ?
Fe1 N3 C11 C12 179.8(3) ?
C9 C10 C11 N3 -11.5(6) ?
C24 C10 C11 N3 175.4(4) ?
C9 C10 C11 C12 162.1(4) ?
C24 C10 C11 C12 -11.1(6) ?
N3 C11 C12 C13 1.9(5) ?
C10 C11 C12 C13 -172.6(4) ?
C11 C12 C13 C14 -2.5(5) ?
C11 N3 C14 C15 173.7(4) ?
Fe1 N3 C14 C15 -6.7(6) ?
C11 N3 C14 C13 -.9(4) ?
Fe1 N3 C14 C13 178.7(3) ?
C12 C13 C14 N3 2.1(5) ?
C12 C13 C14 C15 -172.5(4) ?
N3 C14 C15 C16 -10.0(7) ?
C13 C14 C15 C16 163.8(5) ?
N3 C14 C15 C27 176.3(4) ?
C13 C14 C15 C27 -9.9(7) ?
C19 N4 C16 C15 -170.6(4) ?
Fe1 N4 C16 C15 9.8(6) ?
C19 N4 C16 C17 2.4(4) ?
Fe1 N4 C16 C17 -177.2(3) ?
C14 C15 C16 N4 8.2(7) ?
C27 C15 C16 N4 -178.1(4) ?
C14 C15 C16 C17 -163.6(5) ?
C27 C15 C16 C17 10.1(7) ?
N4 C16 C17 C18 -3.6(6) ?
C15 C16 C17 C18 169.3(5) ?
C16 C17 C18 C19 3.2(6) ?
C16 N4 C19 C20 -175.5(4) ?
Fe1 N4 C19 C20 4.1(6) ?
C16 N4 C19 C18 -.5(4) ?
Fe1 N4 C19 C18 179.1(3) ?
C17 C18 C19 C20 173.2(4) ?
C17 C18 C19 N4 -1.8(5) ?
N4 C19 C20 C1 13.8(7) ?
C18 C19 C20 C1 -160.4(4) ?
N4 C19 C20 C30 -171.5(4) ?
C18 C19 C20 C30 14.3(6) ?
N1 C1 C20 C19 -9.2(7) ?
C2 C1 C20 C19 162.0(4) ?
N1 C1 C20 C30 176.3(4) ?
C2 C1 C20 C30 -12.5(7) ?
C6 C5 C21 C23 -94.6(6) ?
C4 C5 C21 C23 80.9(7) ?
C6 C5 C21 C22 133.8(6) ?
C4 C5 C21 C22 -50.8(8) ?
C9 C10 C24 C26 131.4(6) ?
C11 C10 C24 C26 -55.2(7) ?
C9 C10 C24 C25 -100.1(7) ?
C11 C10 C24 C25 73.3(8) ?
C16 C15 C27 C28 69.7(9) ?
C14 C15 C27 C28 -116.3(8) ?
C16 C15 C27 C29 -78.4(7) ?
C14 C15 C27 C29 95.5(7) ?
C19 C20 C30 C31 -92.2(9) ?
C1 C20 C30 C31 82.5(9) ?
C19 C20 C30 C32 106.8(9) ?
C1 C20 C30 C32 -78.5(9) ?
C36 O1 C33 C34 5.3(8) ?
Fe1 O1 C33 C34 -173.6(4) ?
O1 C33 C34 C35A -25.6(16) ?
O1 C33 C34 C35B 17.7(10) ?
C35B C34 C35A C36 -61.3(11) ?
C33 C34 C35A C36 35(2) ?
C35A C34 C35B C36 60.8(10) ?
C33 C34 C35B C36 -32.7(13) ?
C33 O1 C36 C35A 17.3(16) ?
Fe1 O1 C36 C35A -163.7(15) yes
C33 O1 C36 C35B -26.2(9) ?
Fe1 O1 C36 C35B 152.7(8) yes
C34 C35A C36 O1 -33(3) ?
C34 C35A C36 C35B 61.5(11) ?
C34 C35B C36 O1 36.2(13) ?
C34 C35B C36 C35A -60.6(11) ?
C40 O2 C37 C38 36.9(7) ?
Fe1 O2 C37 C38 -124.1(7) yes
O2 C37 C38 C39 -20.6(7) ?
C37 C38 C39 C40 -1.6(8) ?
C37 O2 C40 C39 -36.6(7) ?
Fe1 O2 C40 C39 124.4(6) ?
C38 C39 C40 O2 23.1(8) ?
C6 C5 C21 H21 20.0 ?
C4 C5 C21 H21 -164.5 yes
C11 C10 C24 H24 -170.9 yes
C16 C15 C27 H27 175.9 yes
C1 C20 C30 H30 -177.2 yes
